data_7226930
loop_
_publ_author_name
'Perera, M. D.'
'Desper, J.'
'Sinha, A. S.'
'Aaker\"oy, C. B.'

_publ_section_title
;
 Impact and importance of electrostatic potential calculations for
 predicting structural patterns of hydrogen and halogen bonding
;
_journal_issue 44
_journal_name_full CrystEngComm
_journal_page_first 8631
_journal_paper_doi 10.1039/C6CE02089E
_journal_volume 18
_journal_year 2016
_chemical_formula_moiety
;
(C10 H7 N3)2 (C7 H F4 I O2)
;
_chemical_formula_sum 'C27 H15 F4 I N6 O2'
_chemical_formula_weight 658.35
_chemical_name_systematic
;
Mp-p1b-H24 {[1,2,3]Triazolo[1,5-a]quinoline}2, 4-I-F4-PhCOOH
;
_space_group_IT_number 1
_symmetry_cell_setting triclinic
_symmetry_space_group_name_Hall 'P 1'
_symmetry_space_group_name_H-M 'P 1'
_atom_sites_solution_hydrogens geom
_atom_sites_solution_primary direct
_atom_sites_solution_secondary difmap
_audit_creation_method SHELXL-97
_audit_update_record
;
2016-09-27 deposited with the CCDC.
2016-10-17 downloaded from the CCDC.
;
_cell_angle_alpha 65.256(4)
_cell_angle_beta 79.993(4)
_cell_angle_gamma 84.833(4)
_cell_formula_units_Z 1
_cell_length_a 6.6580(8)
_cell_length_b 9.8155(11)
_cell_length_c 10.4663(13)
_cell_measurement_reflns_used 9872
_cell_measurement_temperature 120(2)
_cell_measurement_theta_max 31.75
_cell_measurement_theta_min 3.11
_cell_volume 611.63(13)
_computing_cell_refinement 'Bruker SAINT'
_computing_data_collection 'Bruker APEX2'
_computing_data_reduction 'Bruker SAINT'
_computing_molecular_graphics 'Bruker SHELXTL'
_computing_publication_material 'Bruker SHELXTL'
_computing_structure_refinement 'SHELXL-97 (Sheldrick, 2008)'
_computing_structure_solution 'SHELXS-97 (Sheldrick, 2008)'
_diffrn_ambient_temperature 120(2)
_diffrn_measured_fraction_theta_full 0.979
_diffrn_measured_fraction_theta_max 0.907
_diffrn_measurement_device_type 'Bruker APEX-II CCD'
_diffrn_measurement_method '\f and \w scans'
_diffrn_radiation_monochromator graphite
_diffrn_radiation_source 'fine-focus sealed tube'
_diffrn_radiation_type MoK\a
_diffrn_radiation_wavelength 0.71073
_diffrn_reflns_av_R_equivalents 0.0215
_diffrn_reflns_av_sigmaI/netI 0.0238
_diffrn_reflns_limit_h_max 9
_diffrn_reflns_limit_h_min -9
_diffrn_reflns_limit_k_max 14
_diffrn_reflns_limit_k_min -14
_diffrn_reflns_limit_l_max 15
_diffrn_reflns_limit_l_min -15
_diffrn_reflns_number 22351
_diffrn_reflns_theta_full 30.00
_diffrn_reflns_theta_max 31.85
_diffrn_reflns_theta_min 2.17
_exptl_absorpt_coefficient_mu 1.380
_exptl_absorpt_correction_T_max 0.8094
_exptl_absorpt_correction_T_min 0.5820
_exptl_absorpt_correction_type multi-scan
_exptl_absorpt_process_details SADABS
_exptl_crystal_colour bronze
_exptl_crystal_density_diffrn 1.787
_exptl_crystal_density_method 'not measured'
_exptl_crystal_description plate
_exptl_crystal_F_000 324
_exptl_crystal_size_max 0.44
_exptl_crystal_size_mid 0.42
_exptl_crystal_size_min 0.16
_refine_diff_density_max 0.764
_refine_diff_density_min -0.301
_refine_diff_density_rms 0.063
_refine_ls_extinction_method none
_refine_ls_goodness_of_fit_ref 1.031
_refine_ls_hydrogen_treatment constr
_refine_ls_matrix_type full
_refine_ls_number_parameters 324
_refine_ls_number_reflns 6827
_refine_ls_number_restraints 75
_refine_ls_restrained_S_all 1.028
_refine_ls_R_factor_all 0.0260
_refine_ls_R_factor_gt 0.0257
_refine_ls_shift/su_max 0.001
_refine_ls_shift/su_mean 0.000
_refine_ls_structure_factor_coef Fsqd
_refine_ls_weighting_details 'calc w=1/[\s^2^(Fo^2^)+(0.0400P)^2^+0.1000P] where P=(Fo^2^+2Fc^2^)/3'
_refine_ls_weighting_scheme calc
_refine_ls_wR_factor_gt 0.0629
_refine_ls_wR_factor_ref 0.0633
_reflns_number_gt 6777
_reflns_number_total 6827
_reflns_threshold_expression >2sigma(I)
_cod_data_source_file c6ce02089e2.cif
_cod_data_source_block A1D1
_cod_depositor_comments
;
The following automatic conversions were performed:

'_symmetry_cell_setting' value 'Triclinic' changed to 'triclinic'
according to
/usr/data/users/saulius/crontab/automatic-downloads/rss-feeds/RSC/lib/dictionaries/cif_core.dic
dictionary named 'cif_core.dic' version 2.4.2 from 2011-04-26.

Automatic conversion script
Id: cif_fix_values 4268 2015-11-12 08:31:59Z antanas 

 Adding full bibliography for 7226924--7226932.cif.
;
_cod_original_sg_symbol_H-M P1
_cod_database_code 7226930

loop_
_symmetry_equiv_pos_as_xyz
'x, y, z'

loop_
_atom_site_label
_atom_site_type_symbol
_atom_site_fract_x
_atom_site_fract_y
_atom_site_fract_z
_atom_site_U_iso_or_equiv
_atom_site_adp_type
_atom_site_occupancy
_atom_site_symmetry_multiplicity
_atom_site_calc_flag
_atom_site_refinement_flags
_atom_site_disorder_assembly
_atom_site_disorder_group
N11 N 1.3281(2) 0.2022(2) -0.03885(18) 0.0215(2) Uani 1 1 d D . .
N12 N 1.1344(2) 0.1880(2) 0.0304(2) 0.0307(2) Uani 1 1 d D . .
N13 N 1.1267(3) 0.2582(2) 0.1142(2) 0.0363(3) Uani 1 1 d D . .
C14 C 1.3088(3) 0.3146(3) 0.1005(2) 0.0352(3) Uani 1 1 d D . .
H14 H 1.3400 0.3691 0.1510 0.042 Uiso 1 1 calc R . .
C15 C 1.4442(3) 0.2810(2) 0.0012(2) 0.0268(2) Uani 1 1 d D . .
C16 C 1.6530(3) 0.3059(3) -0.0608(2) 0.0336(3) Uani 1 1 d D . .
H16 H 1.7368 0.3587 -0.0327 0.040 Uiso 1 1 calc R . .
C17 C 1.7300(3) 0.2536(2) -0.1597(2) 0.0321(3) Uani 1 1 d D . .
H17 H 1.8685 0.2715 -0.2026 0.038 Uiso 1 1 calc R . .
C18 C 1.6070(2) 0.1714(2) -0.20162(19) 0.0251(2) Uani 1 1 d D . .
C19 C 1.6855(3) 0.1128(3) -0.3025(2) 0.0358(3) Uani 1 1 d D . .
H19 H 1.8238 0.1291 -0.3463 0.043 Uiso 1 1 calc R . .
C20 C 1.5651(4) 0.0330(3) -0.3378(2) 0.0425(4) Uani 1 1 d D . .
H20 H 1.6204 -0.0063 -0.4057 0.051 Uiso 1 1 calc R . .
C21 C 1.3615(4) 0.0084(3) -0.2754(2) 0.0405(3) Uani 1 1 d D . .
H21 H 1.2793 -0.0463 -0.3025 0.049 Uiso 1 1 calc R . .
C22 C 1.2770(3) 0.0623(2) -0.1746(2) 0.0294(2) Uani 1 1 d D . .
H22 H 1.1388 0.0441 -0.1309 0.035 Uiso 1 1 calc R . .
C23 C 1.4011(2) 0.14382(19) -0.13938(17) 0.0214(2) Uani 1 1 d D . .
N31 N -0.3233(2) 0.7976(2) 1.0369(2) 0.0215(2) Uani 1 1 d D . .
N32 N -0.1304(2) 0.8115(3) 0.9662(2) 0.0307(2) Uani 1 1 d D . .
N33 N -0.1250(3) 0.7402(2) 0.8833(2) 0.0363(3) Uani 1 1 d D . .
C34 C -0.3076(3) 0.6833(3) 0.8995(2) 0.0352(3) Uani 1 1 d D . .
H34 H -0.3401 0.6273 0.8507 0.042 Uiso 1 1 calc R . .
C35 C -0.4413(3) 0.7187(2) 0.9982(2) 0.0268(2) Uani 1 1 d D . .
C36 C -0.6496(3) 0.6946(3) 1.0612(2) 0.0336(3) Uani 1 1 d D . .
H36 H -0.7344 0.6413 1.0343 0.040 Uiso 1 1 calc R . .
C37 C -0.7249(3) 0.7483(2) 1.1592(2) 0.0321(3) Uani 1 1 d D . .
H37 H -0.8636 0.7315 1.2021 0.038 Uiso 1 1 calc R . .
C38 C -0.6008(3) 0.8300(2) 1.2003(2) 0.0251(2) Uani 1 1 d D . .
C39 C -0.6775(3) 0.8887(3) 1.3012(2) 0.0358(3) Uani 1 1 d D . .
H39 H -0.8160 0.8735 1.3448 0.043 Uiso 1 1 calc R . .
C40 C -0.5553(4) 0.9670(3) 1.3369(2) 0.0425(4) Uani 1 1 d D . .
H40 H -0.6093 1.0059 1.4054 0.051 Uiso 1 1 calc R . .
C41 C -0.3517(4) 0.9906(3) 1.2741(2) 0.0405(3) Uani 1 1 d D . .
H41 H -0.2685 1.0452 1.3005 0.049 Uiso 1 1 calc R . .
C42 C -0.2689(3) 0.9356(2) 1.1738(2) 0.0294(2) Uani 1 1 d D . .
H42 H -0.1303 0.9521 1.1307 0.035 Uiso 1 1 calc R . .
C43 C -0.3945(2) 0.8557(2) 1.13817(18) 0.0214(2) Uani 1 1 d D . .
I1 I 0.16578(4) 0.61497(4) 0.72265(4) 0.02184(5) Uani 0.6783(4) 1 d PD A 1
C51A C 0.6641(9) 0.4638(12) 0.3974(13) 0.0184(7) Uani 0.6783(4) 1 d PD A 1
C52A C 0.7119(6) 0.5562(7) 0.4582(7) 0.0177(7) Uani 0.6783(4) 1 d PD A 1
C53A C 0.5735(6) 0.5968(8) 0.5505(8) 0.0171(7) Uani 0.6783(4) 1 d PD A 1
C54A C 0.3768(9) 0.5444(11) 0.5904(10) 0.0173(6) Uani 0.6783(4) 1 d PD A 1
C55A C 0.3271(6) 0.4430(10) 0.5407(9) 0.0180(7) Uani 0.6783(4) 1 d PD A 1
C56A C 0.4666(9) 0.4073(15) 0.4444(14) 0.0191(6) Uani 0.6783(4) 1 d PD A 1
F52A F 0.8979(5) 0.6195(10) 0.4191(9) 0.0251(5) Uani 0.6783(4) 1 d PD A 1
F53A F 0.6317(8) 0.6910(12) 0.5975(11) 0.0256(6) Uani 0.6783(4) 1 d PD A 1
F55A F 0.1396(8) 0.3886(10) 0.5754(10) 0.0249(5) Uani 0.6783(4) 1 d PD A 1
F56A F 0.4036(11) 0.3155(16) 0.3934(16) 0.0265(6) Uani 0.6783(4) 1 d PD A 1
C57A C 0.8193(5) 0.4256(4) 0.2937(3) 0.02184(5) Uani 0.6783(4) 1 d PD A 1
O51A O 0.8043(4) 0.2928(3) 0.2986(3) 0.0428(5) Uani 0.6783(4) 1 d PD A 1
H51A H 0.9013 0.2771 0.2430 0.051 Uiso 0.6783(4) 1 calc PR A 1
O52A O 0.9449(5) 0.5169(3) 0.2105(3) 0.0432(5) Uani 0.6783(4) 1 d PD A 1
I2 I 0.84261(7) 0.38537(6) 0.27544(5) 0.02184(5) Uani 0.3217(4) 1 d PD A 2
C51B C 0.3388(18) 0.532(2) 0.600(2) 0.0173(6) Uani 0.3217(4) 1 d PD A 2
C52B C 0.2909(12) 0.442(2) 0.5365(19) 0.0180(7) Uani 0.3217(4) 1 d PD A 2
C53B C 0.4323(17) 0.399(3) 0.447(3) 0.0191(6) Uani 0.3217(4) 1 d PD A 2
C54B C 0.6277(17) 0.453(3) 0.407(3) 0.0184(7) Uani 0.3217(4) 1 d PD A 2
C55B C 0.6718(11) 0.5617(15) 0.4508(15) 0.0177(7) Uani 0.3217(4) 1 d PD A 2
C56B C 0.5311(12) 0.5965(18) 0.5472(17) 0.0171(7) Uani 0.3217(4) 1 d PD A 2
F52B F 0.1092(17) 0.372(2) 0.581(2) 0.0249(5) Uani 0.3217(4) 1 d PD A 2
F53B F 0.377(2) 0.302(4) 0.402(4) 0.0265(6) Uani 0.3217(4) 1 d PD A 2
F55B F 0.8604(13) 0.614(2) 0.420(2) 0.0251(5) Uani 0.3217(4) 1 d PD A 2
F56B F 0.5950(19) 0.685(3) 0.602(2) 0.0256(6) Uani 0.3217(4) 1 d PD A 2
C57B C 0.1826(8) 0.5667(9) 0.7052(7) 0.02184(5) Uani 0.3217(4) 1 d PD A 2
O51B O 0.1995(10) 0.7068(8) 0.6957(7) 0.0428(5) Uani 0.3217(4) 1 d P A 2
H51B H 0.1039 0.7242 0.7511 0.051 Uiso 0.3217(4) 1 calc PR A 2
O52B O 0.0625(10) 0.4831(7) 0.7862(7) 0.0432(5) Uani 0.3217(4) 1 d P A 2

loop_
_atom_site_aniso_label
_atom_site_aniso_U_11
_atom_site_aniso_U_22
_atom_site_aniso_U_33
_atom_site_aniso_U_23
_atom_site_aniso_U_13
_atom_site_aniso_U_12
N11 0.0206(5) 0.0228(5) 0.0236(5) -0.0127(4) -0.0043(4) 0.0063(4)
N12 0.0213(5) 0.0421(6) 0.0323(6) -0.0218(5) -0.0024(4) 0.0105(4)
N13 0.0381(6) 0.0427(7) 0.0316(6) -0.0227(5) -0.0042(5) 0.0183(5)
C14 0.0498(8) 0.0332(7) 0.0302(6) -0.0207(6) -0.0110(6) 0.0110(6)
C15 0.0332(6) 0.0245(6) 0.0256(5) -0.0122(5) -0.0098(5) 0.0046(5)
C16 0.0333(7) 0.0319(7) 0.0352(7) -0.0102(5) -0.0107(5) -0.0048(5)
C17 0.0234(5) 0.0315(6) 0.0313(6) -0.0041(5) -0.0018(5) -0.0003(5)
C18 0.0257(6) 0.0226(5) 0.0210(5) -0.0057(4) -0.0006(4) 0.0072(4)
C19 0.0429(8) 0.0318(7) 0.0225(6) -0.0076(5) 0.0041(5) 0.0144(6)
C20 0.0679(11) 0.0328(7) 0.0258(6) -0.0163(6) -0.0027(6) 0.0175(7)
C21 0.0670(10) 0.0281(7) 0.0334(7) -0.0181(6) -0.0135(7) 0.0033(6)
C22 0.0354(6) 0.0251(6) 0.0300(6) -0.0131(5) -0.0072(5) 0.0017(5)
C23 0.0240(5) 0.0201(5) 0.0204(5) -0.0101(4) -0.0032(4) 0.0068(4)
N31 0.0206(5) 0.0228(5) 0.0236(5) -0.0127(4) -0.0043(4) 0.0063(4)
N32 0.0213(5) 0.0421(6) 0.0323(6) -0.0218(5) -0.0024(4) 0.0105(4)
N33 0.0381(6) 0.0427(7) 0.0316(6) -0.0227(5) -0.0042(5) 0.0183(5)
C34 0.0498(8) 0.0332(7) 0.0302(6) -0.0207(6) -0.0110(6) 0.0110(6)
C35 0.0332(6) 0.0245(6) 0.0256(5) -0.0122(5) -0.0098(5) 0.0046(5)
C36 0.0333(7) 0.0319(7) 0.0352(7) -0.0102(5) -0.0107(5) -0.0048(5)
C37 0.0234(5) 0.0315(6) 0.0313(6) -0.0041(5) -0.0018(5) -0.0003(5)
C38 0.0257(6) 0.0226(5) 0.0210(5) -0.0057(4) -0.0006(4) 0.0072(4)
C39 0.0429(8) 0.0318(7) 0.0225(6) -0.0076(5) 0.0041(5) 0.0144(6)
C40 0.0679(11) 0.0328(7) 0.0258(6) -0.0163(6) -0.0027(6) 0.0175(7)
C41 0.0670(10) 0.0281(7) 0.0334(7) -0.0181(6) -0.0135(7) 0.0033(6)
C42 0.0354(6) 0.0251(6) 0.0300(6) -0.0131(5) -0.0072(5) 0.0017(5)
C43 0.0240(5) 0.0201(5) 0.0204(5) -0.0101(4) -0.0032(4) 0.0068(4)
I1 0.02204(6) 0.02390(9) 0.01962(6) -0.01224(5) 0.00327(4) 0.00362(5)
C51A 0.017(2) 0.0177(19) 0.0179(19) -0.0070(18) 0.003(2) 0.0013(18)
C52A 0.0103(16) 0.0208(10) 0.0214(11) -0.0074(9) -0.0078(16) 0.0070(15)
C53A 0.0147(18) 0.0188(9) 0.0225(10) -0.0112(8) -0.0101(18) 0.0053(17)
C54A 0.018(2) 0.0162(19) 0.0176(15) -0.0078(16) -0.0006(17) 0.0011(17)
C55A 0.0133(17) 0.0209(9) 0.0224(10) -0.0101(8) -0.0076(17) 0.0033(16)
C56A 0.023(2) 0.0193(16) 0.0183(11) -0.0107(12) -0.004(2) 0.000(2)
F52A 0.0125(15) 0.0312(9) 0.0329(7) -0.0149(7) -0.0011(17) -0.0025(16)
F53A 0.025(2) 0.0299(11) 0.0305(9) -0.0200(9) -0.0035(17) -0.0045(19)
F55A 0.0185(16) 0.026(2) 0.0316(9) -0.0138(14) 0.0004(14) -0.0063(11)
F56A 0.032(2) 0.026(3) 0.0291(19) -0.019(2) -0.0017(18) -0.0038(15)
C57A 0.02204(6) 0.02390(9) 0.01962(6) -0.01224(5) 0.00327(4) 0.00362(5)
O51A 0.0435(12) 0.0325(11) 0.0554(13) -0.0312(10) 0.0262(10) -0.0137(9)
O52A 0.0444(11) 0.0367(11) 0.0462(12) -0.0242(9) 0.0229(9) -0.0105(9)
I2 0.02204(6) 0.02390(9) 0.01962(6) -0.01224(5) 0.00327(4) 0.00362(5)
C51B 0.018(2) 0.0162(19) 0.0176(15) -0.0078(16) -0.0006(17) 0.0011(17)
C52B 0.0133(17) 0.0209(9) 0.0224(10) -0.0101(8) -0.0076(17) 0.0033(16)
C53B 0.023(2) 0.0193(16) 0.0183(11) -0.0107(12) -0.004(2) 0.000(2)
C54B 0.017(2) 0.0177(19) 0.0179(19) -0.0070(18) 0.003(2) 0.0013(18)
C55B 0.0103(16) 0.0208(10) 0.0214(11) -0.0074(9) -0.0078(16) 0.0070(15)
C56B 0.0147(18) 0.0188(9) 0.0225(10) -0.0112(8) -0.0101(18) 0.0053(17)
F52B 0.0185(16) 0.026(2) 0.0316(9) -0.0138(14) 0.0004(14) -0.0063(11)
F53B 0.032(2) 0.026(3) 0.0291(19) -0.019(2) -0.0017(18) -0.0038(15)
F55B 0.0125(15) 0.0312(9) 0.0329(7) -0.0149(7) -0.0011(17) -0.0025(16)
F56B 0.025(2) 0.0299(11) 0.0305(9) -0.0200(9) -0.0035(17) -0.0045(19)
C57B 0.02204(6) 0.02390(9) 0.01962(6) -0.01224(5) 0.00327(4) 0.00362(5)
O51B 0.0435(12) 0.0325(11) 0.0554(13) -0.0312(10) 0.0262(10) -0.0137(9)
O52B 0.0444(11) 0.0367(11) 0.0462(12) -0.0242(9) 0.0229(9) -0.0105(9)

loop_
_atom_type_symbol
_atom_type_description
_atom_type_scat_dispersion_real
_atom_type_scat_dispersion_imag
_atom_type_scat_source
C C 0.0033 0.0016 'International Tables Vol C Tables 4.2.6.8 and 6.1.1.4'
H H 0.0000 0.0000 'International Tables Vol C Tables 4.2.6.8 and 6.1.1.4'
N N 0.0061 0.0033 'International Tables Vol C Tables 4.2.6.8 and 6.1.1.4'
O O 0.0106 0.0060 'International Tables Vol C Tables 4.2.6.8 and 6.1.1.4'
F F 0.0171 0.0103 'International Tables Vol C Tables 4.2.6.8 and 6.1.1.4'
I I -0.4742 1.8119 'International Tables Vol C Tables 4.2.6.8 and 6.1.1.4'

loop_
_geom_angle_atom_site_label_1
_geom_angle_atom_site_label_2
_geom_angle_atom_site_label_3
_geom_angle
N12 N11 C15 111.83(12)
N12 N11 C23 124.34(13)
C15 N11 C23 123.83(13)
N13 N12 N11 105.71(14)
N12 N13 C14 110.42(14)
N13 C14 C15 109.12(15)
N13 C14 H14 125.4
C15 C14 H14 125.4
N11 C15 C14 102.92(14)
N11 C15 C16 119.33(14)
C14 C15 C16 137.75(16)
C17 C16 C15 119.09(16)
C17 C16 H16 120.5
C15 C16 H16 120.5
C16 C17 C18 121.28(15)
C16 C17 H17 119.4
C18 C17 H17 119.4
C19 C18 C23 117.51(15)
C19 C18 C17 122.25(16)
C23 C18 C17 120.23(14)
C20 C19 C18 120.62(17)
C20 C19 H19 119.7
C18 C19 H19 119.7
C19 C20 C21 120.66(16)
C19 C20 H20 119.7
C21 C20 H20 119.7
C22 C21 C20 121.11(17)
C22 C21 H21 119.4
C20 C21 H21 119.4
C21 C22 C23 117.79(17)
C21 C22 H22 121.1
C23 C22 H22 121.1
C22 C23 N11 121.47(14)
C22 C23 C18 122.30(14)
N11 C23 C18 116.22(13)
N32 N31 C35 111.76(14)
N32 N31 C43 124.62(14)
C35 N31 C43 123.63(15)
N33 N32 N31 105.70(15)
N32 N33 C34 110.38(15)
N33 C34 C35 109.17(15)
N33 C34 H34 125.4
C35 C34 H34 125.4
N31 C35 C34 103.00(15)
N31 C35 C36 119.40(15)
C34 C35 C36 137.60(16)
C37 C36 C35 119.09(16)
C37 C36 H36 120.5
C35 C36 H36 120.5
C36 C37 C38 121.42(16)
C36 C37 H37 119.3
C38 C37 H37 119.3
C39 C38 C43 117.62(15)
C39 C38 C37 122.23(16)
C43 C38 C37 120.15(14)
C40 C39 C38 120.65(18)
C40 C39 H39 119.7
C38 C39 H39 119.7
C39 C40 C41 120.60(17)
C39 C40 H40 119.7
C41 C40 H40 119.7
C42 C41 C40 121.04(17)
C42 C41 H41 119.5
C40 C41 H41 119.5
C41 C42 C43 117.97(17)
C41 C42 H42 121.0
C43 C42 H42 121.0
C42 C43 N31 121.57(14)
C42 C43 C38 122.12(14)
N31 C43 C38 116.31(14)
C52A C51A C56A 114.7(4)
C52A C51A C57A 121.2(4)
C56A C51A C57A 124.1(4)
F52A C52A C53A 116.8(4)
F52A C52A C51A 119.9(4)
C53A C52A C51A 123.1(4)
F53A C53A C52A 118.3(4)
F53A C53A C54A 120.6(4)
C52A C53A C54A 121.0(4)
C53A C54A C55A 117.8(4)
C53A C54A I1 120.4(3)
C55A C54A I1 121.8(3)
F55A C55A C56A 119.1(4)
F55A C55A C54A 120.6(4)
C56A C55A C54A 120.1(4)
F56A C56A C55A 117.0(4)
F56A C56A C51A 119.9(4)
C55A C56A C51A 123.1(4)
O52A C57A O51A 124.0(3)
O52A C57A C51A 120.9(4)
O51A C57A C51A 115.0(4)
C57A O51A H51A 109.5
C52B C51B C56B 114.7(5)
C52B C51B C57B 120.8(5)
C56B C51B C57B 124.2(5)
F52B C52B C53B 116.6(5)
F52B C52B C51B 119.8(6)
C53B C52B C51B 122.7(5)
F53B C53B C52B 118.1(5)
F53B C53B C54B 121.1(5)
C52B C53B C54B 120.8(5)
C53B C54B C55B 117.9(5)
C53B C54B I2 120.7(4)
C55B C54B I2 121.3(4)
F55B C55B C56B 118.9(5)
F55B C55B C54B 120.2(5)
C56B C55B C54B 119.9(5)
F56B C56B C55B 116.8(5)
F56B C56B C51B 120.0(5)
C55B C56B C51B 122.8(5)
O52B C57B O51B 123.4(5)
O52B C57B C51B 124.1(8)
O51B C57B C51B 112.6(8)
C57B O51B H51B 109.5

loop_
_geom_bond_atom_site_label_1
_geom_bond_atom_site_label_2
_geom_bond_distance
N11 N12 1.3528(17)
N11 C15 1.3654(18)
N11 C23 1.3962(16)
N12 N13 1.3152(19)
N13 C14 1.338(2)
C14 C15 1.382(2)
C14 H14 0.9500
C15 C16 1.424(2)
C16 C17 1.345(2)
C16 H16 0.9500
C17 C18 1.433(2)
C17 H17 0.9500
C18 C19 1.4077(19)
C18 C23 1.4090(19)
C19 C20 1.361(3)
C19 H19 0.9500
C20 C21 1.394(3)
C20 H20 0.9500
C21 C22 1.385(2)
C21 H21 0.9500
C22 C23 1.390(2)
C22 H22 0.9500
N31 N32 1.3540(18)
N31 C35 1.3655(19)
N31 C43 1.3979(17)
N32 N33 1.317(2)
N33 C34 1.338(2)
C34 C35 1.381(2)
C34 H34 0.9500
C35 C36 1.423(2)
C36 C37 1.345(2)
C36 H36 0.9500
C37 C38 1.429(2)
C37 H37 0.9500
C38 C39 1.406(2)
C38 C43 1.4099(19)
C39 C40 1.361(3)
C39 H39 0.9500
C40 C41 1.394(3)
C40 H40 0.9500
C41 C42 1.384(2)
C41 H41 0.9500
C42 C43 1.388(2)
C42 H42 0.9500
I1 C54A 2.079(5)
C51A C52A 1.390(6)
C51A C56A 1.399(6)
C51A C57A 1.506(5)
C52A F52A 1.355(5)
C52A C53A 1.374(6)
C53A F53A 1.327(5)
C53A C54A 1.380(6)
C54A C55A 1.387(6)
C55A F55A 1.333(4)
C55A C56A 1.383(6)
C56A F56A 1.349(5)
C57A O52A 1.220(4)
C57A O51A 1.295(4)
O51A H51A 0.8400
I2 C54B 2.078(5)
C51B C52B 1.391(7)
C51B C56B 1.398(6)
C51B C57B 1.506(6)
C52B F52B 1.355(5)
C52B C53B 1.375(6)
C53B F53B 1.327(5)
C53B C54B 1.379(6)
C54B C55B 1.389(6)
C55B F55B 1.333(5)
C55B C56B 1.384(6)
C56B F56B 1.349(6)
C57B O52B 1.154(8)
C57B O51B 1.350(10)
O51B H51B 0.8400

loop_
_geom_hbond_atom_site_label_D
_geom_hbond_atom_site_label_H
_geom_hbond_atom_site_label_A
_geom_hbond_distance_DH
_geom_hbond_distance_HA
_geom_hbond_distance_DA
_geom_hbond_angle_DHA
O51A H51A N13 0.84 1.89 2.725(3) 175.1
O51B H51B N33 0.84 1.92 2.751(6) 173.1

loop_
_geom_torsion_atom_site_label_1
_geom_torsion_atom_site_label_2
_geom_torsion_atom_site_label_3
_geom_torsion_atom_site_label_4
_geom_torsion
C15 N11 N12 N13 0.3(3)
C23 N11 N12 N13 -179.7(2)
N11 N12 N13 C14 -0.5(3)
N12 N13 C14 C15 0.6(3)
N12 N11 C15 C14 0.1(2)
C23 N11 C15 C14 180.0(2)
N12 N11 C15 C16 179.6(2)
C23 N11 C15 C16 -0.5(3)
N13 C14 C15 N11 -0.4(3)
N13 C14 C15 C16 -179.8(3)
N11 C15 C16 C17 1.3(3)
C14 C15 C16 C17 -179.3(3)
C15 C16 C17 C18 -1.1(3)
C16 C17 C18 C19 -178.5(2)
C16 C17 C18 C23 0.0(3)
C23 C18 C19 C20 0.2(3)
C17 C18 C19 C20 178.8(2)
C18 C19 C20 C21 0.3(4)
C19 C20 C21 C22 -1.0(4)
C20 C21 C22 C23 1.0(3)
C21 C22 C23 N11 180.0(2)
C21 C22 C23 C18 -0.5(3)
N12 N11 C23 C22 -1.1(3)
C15 N11 C23 C22 178.9(2)
N12 N11 C23 C18 179.30(19)
C15 N11 C23 C18 -0.6(3)
C19 C18 C23 C22 -0.1(3)
C17 C18 C23 C22 -178.7(2)
C19 C18 C23 N11 179.46(19)
C17 C18 C23 N11 0.8(3)
C35 N31 N32 N33 -0.5(3)
C43 N31 N32 N33 179.1(2)
N31 N32 N33 C34 0.3(3)
N32 N33 C34 C35 0.1(3)
N32 N31 C35 C34 0.5(3)
C43 N31 C35 C34 -179.1(2)
N32 N31 C35 C36 -179.4(2)
C43 N31 C35 C36 1.0(4)
N33 C34 C35 N31 -0.4(3)
N33 C34 C35 C36 179.5(3)
N31 C35 C36 C37 -1.0(3)
C34 C35 C36 C37 179.1(3)
C35 C36 C37 C38 0.6(3)
C36 C37 C38 C39 179.1(2)
C36 C37 C38 C43 -0.2(3)
C43 C38 C39 C40 -0.2(3)
C37 C38 C39 C40 -179.5(2)
C38 C39 C40 C41 0.1(4)
C39 C40 C41 C42 0.2(4)
C40 C41 C42 C43 -0.3(3)
C41 C42 C43 N31 179.4(2)
C41 C42 C43 C38 0.2(3)
N32 N31 C43 C42 0.6(4)
C35 N31 C43 C42 -179.8(2)
N32 N31 C43 C38 179.9(2)
C35 N31 C43 C38 -0.6(3)
C39 C38 C43 C42 0.0(3)
C37 C38 C43 C42 179.4(2)
C39 C38 C43 N31 -179.2(2)
C37 C38 C43 N31 0.1(3)
C56A C51A C52A F52A -178.9(10)
C57A C51A C52A F52A 3.2(14)
C56A C51A C52A C53A -3.8(14)
C57A C51A C52A C53A 178.3(8)
F52A C52A C53A F53A -1.7(11)
C51A C52A C53A F53A -176.9(10)
F52A C52A C53A C54A 176.5(8)
C51A C52A C53A C54A 1.3(11)
F53A C53A C54A C55A -178.3(10)
C52A C53A C54A C55A 3.5(13)
F53A C53A C54A I1 1.0(13)
C52A C53A C54A I1 -177.1(6)
C53A C54A C55A F55A -179.9(9)
I1 C54A C55A F55A 0.8(13)
C53A C54A C55A C56A -5.6(14)
I1 C54A C55A C56A 175.1(9)
F55A C55A C56A F56A -1.4(18)
C54A C55A C56A F56A -175.8(13)
F55A C55A C56A C51A 177.4(13)
C54A C55A C56A C51A 3.0(18)
C52A C51A C56A F56A -179.6(14)
C57A C51A C56A F56A -2(2)
C52A C51A C56A C55A 1.7(19)
C57A C51A C56A C55A 179.4(11)
C52A C51A C57A O52A -34.8(14)
C56A C51A C57A O52A 147.6(11)
C52A C51A C57A O51A 146.8(8)
C56A C51A C57A O51A -30.9(15)
C56B C51B C52B F52B 179(2)
C57B C51B C52B F52B -7(3)
C56B C51B C52B C53B 11(3)
C57B C51B C52B C53B -176(2)
F52B C52B C53B F53B 5(4)
C51B C52B C53B F53B 174(3)
F52B C52B C53B C54B -174(3)
C51B C52B C53B C54B -5(4)
F53B C53B C54B C55B 176(3)
C52B C53B C54B C55B -5(4)
F53B C53B C54B I2 0(5)
C52B C53B C54B I2 179(2)
C53B C54B C55B F55B 178(3)
I2 C54B C55B F55B -7(3)
C53B C54B C55B C56B 9(3)
I2 C54B C55B C56B -175.1(17)
F55B C55B C56B F56B 1(3)
C54B C55B C56B F56B 170(2)
F55B C55B C56B C51B -172(2)
C54B C55B C56B C51B -3(3)
C52B C51B C56B F56B -179(2)
C57B C51B C56B F56B 7(3)
C52B C51B C56B C55B -7(3)
C57B C51B C56B C55B 179.8(18)
C52B C51B C57B O52B 36(3)
C56B C51B C57B O52B -150.8(18)
C52B C51B C57B O51B -144.7(18)
C56B C51B C57B O51B 29(3)
